data_4111537
loop_
_publ_author_name
'Arunkumar Natarajan'
'Joel T. Mague'
'V. Ramamurthy'

_publ_section_title
;
 Asymmetric Induction during Yang Cyclization of \a-Oxoamides: The Power
 of a Covalently Linked Chiral Auxiliary Is Enhanced in the Crystalline
 State
;
_journal_name_full 'Journal of the American Chemical Society'
_journal_page_first 3568
_journal_page_last 3576
_journal_paper_doi 10.1021/ja043999p
_journal_volume 127
_journal_year 2005
_chemical_formula_sum 'C23 H30 N2 O4'
_chemical_formula_weight 398.50
_space_group_IT_number 4
_symmetry_cell_setting monoclinic
_symmetry_Int_Tables_number 4
_symmetry_space_group_name_Hall 'P 2yb'
_symmetry_space_group_name_H-M 'P 1 21 1'
_cell_angle_alpha 90
_cell_angle_beta 100.306(3)
_cell_angle_gamma 90
_cell_formula_units_Z 4
_cell_length_a 6.8733(6)
_cell_length_b 20.861(2)
_cell_length_c 15.768(1)
_cell_measurement_reflns_used 17414
_cell_measurement_temperature 173.2
_cell_measurement_theta_max 25.08
_cell_measurement_theta_min 2.36
_cell_volume 2224.4(3)
_computing_cell_refinement 'd*TREK (MSC, 1996-1998)'
_computing_data_collection 'd*TREK (MSC, 1996-1998)'
_computing_data_reduction 'd*TREK (MSC, 1996-1998)'
_computing_publication_material 'teXsan (MSC, 1992-1997)'
_computing_structure_refinement 'teXsan (MSC, 1992-1997)'
_computing_structure_solution
;
SIR97 (Altomare, et. al. 1998)
;
_diffrn_ambient_temperature 173.2
_diffrn_detector_area_resol_mean 11.76
_diffrn_measurement_device_type 'Rigaku/ADSC CCD'
_diffrn_measurement_method 'area detector'
_diffrn_orient_matrix_UB_11 0.00000
_diffrn_orient_matrix_UB_12 0.00000
_diffrn_orient_matrix_UB_13 0.00000
_diffrn_orient_matrix_UB_21 0.00000
_diffrn_orient_matrix_UB_22 0.00000
_diffrn_orient_matrix_UB_23 0.00000
_diffrn_orient_matrix_UB_31 0.00000
_diffrn_orient_matrix_UB_32 0.00000
_diffrn_orient_matrix_UB_33 0.00000
_diffrn_radiation_detector CCD
_diffrn_radiation_monochromator graphite
_diffrn_radiation_source 'X-ray tube'
_diffrn_radiation_type 'Mo K\a'
_diffrn_radiation_wavelength 0.7107
_diffrn_reflns_av_R_equivalents 0.12867
_diffrn_reflns_av_sigmaI/netI 0.210
_diffrn_reflns_limit_h_max 8
_diffrn_reflns_limit_h_min -7
_diffrn_reflns_limit_k_max 24
_diffrn_reflns_limit_k_min -24
_diffrn_reflns_limit_l_max 18
_diffrn_reflns_limit_l_min -18
_diffrn_reflns_number 17414
_diffrn_reflns_reduction_process 'Lp corrections applied'
_diffrn_reflns_theta_max 25.08
_diffrn_reflns_theta_min 2.36
_diffrn_standards_decay_% 0.00
_diffrn_standards_interval_count 0
_diffrn_standards_number 0
_exptl_absorpt_coefficient_mu 0.081
_exptl_absorpt_correction_T_max 1.000
_exptl_absorpt_correction_T_min 0.640
_exptl_absorpt_correction_type multi-scan
_exptl_crystal_colour clear
_exptl_crystal_density_diffrn 1.190
_exptl_crystal_description needle
_exptl_crystal_F_000 856.00
_exptl_crystal_size_max 0.25
_exptl_crystal_size_mid 0.05
_exptl_crystal_size_min 0.05
_refine_diff_density_max 0.62
_refine_diff_density_min -0.59
_refine_ls_extinction_method none
_refine_ls_goodness_of_fit_all 0.820
_refine_ls_goodness_of_fit_ref 0.820
_refine_ls_hydrogen_treatment mixed
_refine_ls_matrix_type full
_refine_ls_number_constraints 0
_refine_ls_number_parameters 546
_refine_ls_number_reflns 7376
_refine_ls_number_restraints 0
_refine_ls_R_factor_all 0.1039
_refine_ls_R_factor_gt 0.041
_refine_ls_shift/su_max 0.0060
_refine_ls_shift/su_mean 0.0020
_refine_ls_structure_factor_coef Fsqd
_refine_ls_weighting_details 'w = 1/[\s^2^(Fo^2^)]'
_refine_ls_weighting_scheme sigma
_refine_ls_wR_factor_all 0.1222
_refine_ls_wR_factor_ref 0.1222
_reflns_number_gt 3073
_reflns_number_total 7376
_reflns_threshold_expression I>3.00\s(I)
_cod_data_source_file ja043999psi20041013_124008.cif
_cod_data_source_block 9
_cod_original_sg_symbol_H-M 'P 21 '
_cod_original_formula_sum 'C23 H30 N2 O4 '
_cod_database_code 4111537

loop_
_symmetry_equiv_pos_as_xyz
'   +x,   +y,   +z'
'   -x,1/2+y,   -z'

loop_
_atom_site_label
_atom_site_fract_x
_atom_site_fract_y
_atom_site_fract_z
_atom_site_U_iso_or_equiv
_atom_site_occupancy
_atom_site_adp_type
_atom_site_calc_flag
O(1) 0.7707(4) 0.4110 0.3566(2) 0.037(1) 1.000 Uani d
O(2) 0.6604(5) 0.4490(3) 0.0472(2) 0.056(1) 1.000 Uani d
O(3) 0.3570(4) 0.3542(2) -0.0608(2) 0.034(1) 1.000 Uani d
O(4) 0.1872(4) 0.2181(2) 0.1463(2) 0.032(1) 1.000 Uani d
O(5) 0.3608(4) 0.2121(2) 0.4588(2) 0.038(1) 1.000 Uani d
O(6) 0.0921(4) 0.2825(2) 0.5701(2) 0.031(1) 1.000 Uani d
O(7) 0.1220(4) 0.3854(2) 0.4610(2) 0.035(1) 1.000 Uani d
O(8) 0.4601(4) 0.2492(2) 0.0454(2) 0.037(1) 1.000 Uani d
N(1) 0.5180(5) 0.3964(3) 0.4299(2) 0.032(1) 1.000 Uani d
N(2) 0.3228(6) 0.4587(3) -0.1046(3) 0.033(1) 1.000 Uani d
N(3) -0.1220(5) 0.2404(3) 0.0754(2) 0.023(1) 1.000 Uani d
N(4) 0.1353(5) 0.1767(2) 0.6053(2) 0.024(1) 1.000 Uani d
C(1) 0.6396(7) 0.4615(3) 0.5603(3) 0.033(2) 1.000 Uani d
C(2) 0.4639(7) 0.4917(3) 0.5663(3) 0.040(2) 1.000 Uani d
C(3) 0.4601(9) 0.5484(3) 0.6122(4) 0.052(2) 1.000 Uani d
C(4) 0.638(1) 0.5752(4) 0.6529(4) 0.062(2) 1.000 Uani d
C(5) 0.813(1) 0.5457(4) 0.6456(4) 0.058(2) 1.000 Uani d
C(6) 0.8146(7) 0.4901(3) 0.6002(3) 0.044(2) 1.000 Uani d
C(7) 0.6442(6) 0.3974(3) 0.5163(3) 0.032(2) 1.000 Uani d
C(8) 0.5840(7) 0.3432(3) 0.5707(3) 0.036(2) 1.000 Uani d
C(9) 0.5923(6) 0.4034(3) 0.3579(3) 0.026(1) 1.000 Uani d
C(10) 0.4480(6) 0.4018(3) 0.2731(3) 0.023(1) 1.000 Uani d
C(11) 0.2479(6) 0.3863(3) 0.2649(3) 0.029(1) 1.000 Uani d
C(12) 0.1278(6) 0.3850(3) 0.1841(3) 0.031(1) 1.000 Uani d
C(13) 0.2055(6) 0.3989(3) 0.1115(3) 0.026(1) 1.000 Uani d
C(14) 0.4030(6) 0.4142(3) 0.1187(3) 0.024(1) 1.000 Uani d
C(15) 0.5236(6) 0.4155(3) 0.1996(3) 0.026(1) 1.000 Uani d
C(16) 0.4911(8) 0.4296(3) 0.0427(3) 0.037(2) 1.000 Uani d
C(17) 0.3770(7) 0.4125(3) -0.0475(3) 0.032(2) 1.000 Uani d
C(18) 0.321(1) 0.5265(3) -0.0804(4) 0.060(2) 1.000 Uani d
C(19) 0.115(1) 0.5545(4) -0.1035(5) 0.105(3) 1.000 Uani d
C(20) 0.478(1) 0.5632(4) -0.1156(5) 0.110(3) 1.000 Uani d
C(21) 0.2569(8) 0.4417(3) -0.1965(3) 0.042(2) 1.000 Uani d
C(22) 0.0684(8) 0.4027(3) -0.2125(3) 0.055(2) 1.000 Uani d
C(23) 0.4215(9) 0.4094(3) -0.2325(4) 0.061(2) 1.000 Uani d
C(24) -0.0936(6) 0.1798(3) -0.0567(3) 0.025(1) 1.000 Uani d
C(25) 0.0670(7) 0.1444(3) -0.0712(4) 0.040(2) 1.000 Uani d
C(26) 0.038(1) 0.0868(4) -0.1173(5) 0.063(3) 1.000 Uani d
C(27) -0.145(1) 0.0653(3) -0.1481(4) 0.060(2) 1.000 Uani d
C(28) -0.3057(9) 0.0986(3) -0.1337(4) 0.050(2) 1.000 Uani d
C(29) -0.2823(7) 0.1557(3) -0.0883(3) 0.032(2) 1.000 Uani d
C(30) -0.0668(6) 0.2436(3) -0.0108(3) 0.025(1) 1.000 Uani d
C(31) -0.1837(7) 0.2977(3) -0.0620(3) 0.033(2) 1.000 Uani d
C(32) 0.0091(6) 0.2272(3) 0.1465(3) 0.024(1) 1.000 Uani d
C(33) -0.0629(6) 0.2267(3) 0.2313(3) 0.023(1) 1.000 Uani d
C(34) -0.2597(6) 0.2299(3) 0.2393(3) 0.038(2) 1.000 Uani d
C(35) -0.3114(6) 0.2289(3) 0.3213(3) 0.044(2) 1.000 Uani d
C(36) -0.1695(6) 0.2245(3) 0.3942(3) 0.029(1) 1.000 Uani d
C(37) 0.0285(6) 0.2217(3) 0.3862(3) 0.020(1) 1.000 Uani d
C(38) 0.0789(6) 0.2229(3) 0.3049(3) 0.022(1) 1.000 Uani d
C(39) 0.1872(7) 0.2172(3) 0.4637(3) 0.028(1) 1.000 Uani d
C(40) 0.1300(6) 0.2265(3) 0.5519(3) 0.024(1) 1.000 Uani d
C(41) 0.1105(7) 0.1863(3) 0.6960(3) 0.029(1) 1.000 Uani d
C(42) 0.2748(7) 0.2283(3) 0.7450(3) 0.043(2) 1.000 Uani d
C(43) -0.0964(7) 0.2109(3) 0.7010(3) 0.042(2) 1.000 Uani d
C(44) 0.1710(7) 0.1102(3) 0.5776(3) 0.031(2) 1.000 Uani d
C(45) 0.3690(8) 0.0856(3) 0.6237(4) 0.051(2) 1.000 Uani d
C(46) 0.0012(8) 0.0661(3) 0.5885(4) 0.050(2) 1.000 Uani d
H(1A) 0.387(6) 0.392(2) 0.428(3) 0.030(8) 1.000 Uiso d
H(2) 0.3389 0.4727 0.5376 0.048 1.000 Uiso c
H(3) 0.3341 0.5692 0.6158 0.062 1.000 Uiso c
H(3A) -0.238(5) 0.242(2) 0.080(2) 0.008(8) 1.000 Uiso d
H(4) 0.6386 0.6147 0.6865 0.075 1.000 Uiso c
H(5) 0.9385 0.5649 0.6734 0.070 1.000 Uiso c
H(6) 0.9413 0.4701 0.5958 0.052 1.000 Uiso c
H(7) 0.7807 0.3894 0.5089 0.039 1.000 Uiso c
H(8B) 0.6665 0.3444 0.6282 0.043 1.000 Uiso c
H(8C) 0.6018 0.3020 0.5432 0.043 1.000 Uiso c
H(8A) 0.4448 0.3483 0.5758 0.043 1.000 Uiso c
H(11) 0.1919 0.3764 0.3163 0.035 1.000 Uiso c
H(12) -0.0126 0.3741 0.1787 0.037 1.000 Uiso c
H(13) 0.1202 0.3979 0.0547 0.032 1.000 Uiso c
H(15) 0.6640 0.4262 0.2046 0.031 1.000 Uiso c
H(18) 0.3571 0.5283 -0.0175 0.071 1.000 Uiso c
H(19C) 0.0216 0.5274 -0.0796 0.126 1.000 Uiso c
H(19A) 0.0761 0.5565 -0.1663 0.126 1.000 Uiso c
H(19B) 0.1140 0.5978 -0.0795 0.126 1.000 Uiso c
H(20B) 0.4840 0.6072 -0.0934 0.132 1.000 Uiso c
H(20C) 0.4447 0.5641 -0.1787 0.132 1.000 Uiso c
H(20A) 0.6059 0.5423 -0.0976 0.132 1.000 Uiso c
H(21) 0.2281 0.4821 -0.2280 0.050 1.000 Uiso c
H(22C) -0.0312 0.4234 -0.1845 0.067 1.000 Uiso c
H(22A) 0.0954 0.3595 -0.1888 0.067 1.000 Uiso c
H(22B) 0.0191 0.3997 -0.2747 0.067 1.000 Uiso c
H(23B) 0.3778 0.4012 -0.2942 0.073 1.000 Uiso c
H(23C) 0.4557 0.3688 -0.2023 0.073 1.000 Uiso c
H(23A) 0.5379 0.4375 -0.2244 0.073 1.000 Uiso c
H(25) 0.2015 0.1596 -0.0491 0.047 1.000 Uiso c
H(26) 0.1525 0.0618 -0.1271 0.075 1.000 Uiso c
H(27) -0.1622 0.0253 -0.1813 0.072 1.000 Uiso c
H(28) -0.4387 0.0821 -0.1555 0.060 1.000 Uiso c
H(29) -0.3992 0.1795 -0.0782 0.039 1.000 Uiso c
H(30) 0.0737 0.2548 -0.0029 0.030 1.000 Uiso c
H(31C) -0.1628 0.3376 -0.0290 0.040 1.000 Uiso c
H(31A) -0.3247 0.2869 -0.0729 0.040 1.000 Uiso c
H(31B) -0.1383 0.3031 -0.1171 0.040 1.000 Uiso c
H(34) -0.3628 0.2328 0.1878 0.045 1.000 Uiso c
H(35) -0.4511 0.2313 0.3266 0.053 1.000 Uiso c
H(36) -0.2073 0.2234 0.4513 0.035 1.000 Uiso c
H(38) 0.2187 0.2210 0.2997 0.026 1.000 Uiso c
H(41) 0.1235 0.1441 0.7237 0.034 1.000 Uiso c
H(42A) 0.4033 0.2084 0.7433 0.051 1.000 Uiso c
H(42B) 0.2571 0.2326 0.8051 0.051 1.000 Uiso c
H(42C) 0.2696 0.2707 0.7182 0.051 1.000 Uiso c
H(43C) -0.1947 0.1864 0.6612 0.051 1.000 Uiso c
H(43A) -0.1061 0.2564 0.6853 0.051 1.000 Uiso c
H(43B) -0.1212 0.2056 0.7600 0.051 1.000 Uiso c
H(44) 0.1763 0.1117 0.5159 0.037 1.000 Uiso c
H(45A) 0.4720 0.1171 0.6184 0.061 1.000 Uiso c
H(45B) 0.3994 0.0449 0.5977 0.061 1.000 Uiso c
H(45C) 0.3639 0.0788 0.6847 0.061 1.000 Uiso c
H(46C) -0.1235 0.0843 0.5583 0.060 1.000 Uiso c
H(46A) -0.0041 0.0618 0.6500 0.060 1.000 Uiso c
H(46B) 0.0217 0.0239 0.5644 0.060 1.000 Uiso c
H(49) 0.115(7) 0.340(3) 0.494(4) 0.071(7) 1.000 Uiso d
H(50) 0.02(1) 0.387(4) 0.429(5) 0.121(4) 1.000 Uiso d
H(51) 0.374(7) 0.242(2) 0.072(3) 0.041(8) 1.000 Uiso d
H(52) 0.427(9) 0.283(3) 0.016(5) 0.100(5) 1.000 Uiso d

loop_
_atom_site_aniso_label
_atom_site_aniso_U_11
_atom_site_aniso_U_22
_atom_site_aniso_U_33
_atom_site_aniso_U_12
_atom_site_aniso_U_13
_atom_site_aniso_U_23
O(1) 0.023(2) 0.066(3) 0.021(2) -0.005(2) 0.005(1) 0.008(2)
O(2) 0.051(2) 0.088(3) 0.028(2) -0.024(2) 0.009(2) 0.004(2)
O(3) 0.046(2) 0.032(2) 0.021(2) 0.006(2) 0.004(2) 0.008(2)
O(4) 0.019(2) 0.055(2) 0.025(2) 0.009(2) 0.010(1) 0.011(2)
O(5) 0.030(2) 0.060(3) 0.025(2) 0.006(2) 0.009(2) -0.001(2)
O(6) 0.046(2) 0.029(2) 0.021(2) 0.005(2) 0.014(2) 0.009(2)
O(7) 0.027(2) 0.047(2) 0.030(2) 0.001(2) 0.006(1) 0.011(2)
O(8) 0.020(2) 0.055(3) 0.037(2) 0.006(2) 0.012(2) 0.019(2)
N(1) 0.017(2) 0.061(3) 0.019(2) -0.003(2) 0.005(2) 0.001(2)
N(2) 0.056(3) 0.024(3) 0.018(2) 0.005(2) 0.006(2) -0.001(2)
N(3) 0.015(2) 0.041(3) 0.014(2) 0.000(2) 0.008(2) 0.001(2)
N(4) 0.039(2) 0.025(3) 0.009(2) 0.000(2) 0.005(2) 0.000(2)
C(1) 0.041(3) 0.045(4) 0.015(3) -0.006(3) 0.010(2) 0.007(3)
C(2) 0.049(3) 0.044(4) 0.028(4) -0.007(3) 0.012(3) 0.003(3)
C(3) 0.084(5) 0.039(4) 0.038(4) -0.005(3) 0.024(3) -0.001(3)
C(4) 0.111(6) 0.036(4) 0.039(4) -0.025(4) 0.010(4) 0.003(3)
C(5) 0.078(5) 0.057(5) 0.031(4) -0.027(4) -0.017(3) 0.012(4)
C(6) 0.040(3) 0.060(4) 0.026(3) -0.014(3) -0.007(2) 0.011(3)
C(7) 0.028(3) 0.056(4) 0.013(3) 0.005(3) 0.002(2) 0.001(3)
C(8) 0.042(3) 0.038(3) 0.026(3) 0.008(3) 0.002(2) 0.004(3)
C(9) 0.030(3) 0.027(3) 0.021(3) 0.002(2) 0.008(2) 0.004(2)
C(10) 0.030(3) 0.025(3) 0.014(3) 0.002(2) 0.005(2) 0.001(2)
C(11) 0.034(3) 0.034(3) 0.021(3) -0.006(2) 0.007(2) -0.002(2)
C(12) 0.026(2) 0.042(3) 0.024(3) -0.007(2) 0.002(2) -0.004(3)
C(13) 0.036(3) 0.031(3) 0.009(3) 0.004(2) -0.003(2) -0.002(2)
C(14) 0.032(3) 0.026(3) 0.018(3) -0.003(2) 0.009(2) 0.000(2)
C(15) 0.027(3) 0.030(3) 0.020(3) 0.002(2) 0.002(2) -0.002(2)
C(16) 0.040(3) 0.043(4) 0.026(3) -0.003(3) 0.004(2) 0.006(3)
C(17) 0.042(3) 0.035(4) 0.020(3) 0.003(3) 0.014(2) 0.006(3)
C(18) 0.122(6) 0.033(4) 0.022(4) 0.010(4) 0.007(4) -0.004(3)
C(19) 0.189(9) 0.079(6) 0.039(5) 0.073(6) -0.005(5) -0.022(4)
C(20) 0.23(1) 0.046(5) 0.055(5) -0.056(6) 0.029(6) -0.012(4)
C(21) 0.079(4) 0.036(3) 0.010(3) 0.005(3) 0.007(3) 0.004(3)
C(22) 0.067(4) 0.057(4) 0.035(4) 0.002(3) -0.011(3) 0.007(3)
C(23) 0.110(5) 0.052(4) 0.030(4) 0.004(4) 0.038(3) -0.004(3)
C(24) 0.033(3) 0.037(3) 0.008(3) 0.006(2) 0.008(2) 0.014(2)
C(25) 0.047(3) 0.043(4) 0.033(4) 0.013(3) 0.019(3) 0.015(3)
C(26) 0.096(5) 0.047(5) 0.058(5) 0.031(4) 0.047(4) 0.019(4)
C(27) 0.110(6) 0.034(4) 0.045(5) 0.000(4) 0.035(4) -0.005(3)
C(28) 0.077(4) 0.047(4) 0.025(4) -0.021(3) 0.010(3) 0.004(3)
C(29) 0.046(3) 0.039(3) 0.010(3) -0.004(3) 0.002(2) 0.005(2)
C(30) 0.030(3) 0.038(3) 0.007(3) -0.003(2) 0.004(2) 0.002(2)
C(31) 0.042(3) 0.044(3) 0.015(3) 0.001(3) 0.007(2) 0.008(2)
C(32) 0.024(3) 0.027(3) 0.022(3) 0.002(2) 0.008(2) 0.009(2)
C(33) 0.024(2) 0.033(3) 0.013(3) -0.003(2) 0.009(2) 0.001(2)
C(34) 0.020(2) 0.075(4) 0.018(3) 0.002(3) 0.004(2) 0.003(3)
C(35) 0.021(2) 0.090(5) 0.025(3) -0.006(3) 0.011(2) -0.009(3)
C(36) 0.030(3) 0.044(3) 0.015(3) -0.003(3) 0.008(2) 0.002(3)
C(37) 0.025(2) 0.021(3) 0.014(3) 0.000(2) 0.006(2) 0.000(2)
C(38) 0.024(2) 0.024(3) 0.018(3) 0.003(2) 0.006(2) 0.000(2)
C(39) 0.038(3) 0.021(3) 0.026(3) -0.001(2) 0.014(2) 0.002(2)
C(40) 0.023(2) 0.033(3) 0.015(3) 0.005(2) 0.002(2) 0.004(3)
C(41) 0.047(3) 0.030(3) 0.010(3) 0.006(2) 0.008(2) 0.004(2)
C(42) 0.060(3) 0.045(3) 0.022(3) 0.001(3) 0.002(3) -0.005(3)
C(43) 0.057(3) 0.047(4) 0.030(3) 0.010(3) 0.024(3) 0.003(3)
C(44) 0.047(3) 0.024(3) 0.022(3) 0.003(2) 0.009(2) -0.004(2)
C(45) 0.064(4) 0.037(4) 0.051(4) 0.011(3) 0.007(3) -0.012(3)
C(46) 0.068(4) 0.032(4) 0.050(4) -0.021(3) 0.013(3) -0.008(3)

loop_
_atom_type_symbol
_atom_type_oxidation_number
_atom_type_number_in_cell
_atom_type_scat_dispersion_real
_atom_type_scat_dispersion_imag
_atom_type_scat_source
C 0 92 0.002 0.002
;International Tables for Crystallography
(1992, Vol. C, Tables 4.2.6.8 and 6.1.1.1)
;
H 0 120 0.000 0.000
;International Tables for Crystallography
(1992, Vol. C, Table 6.1.1.2)
;
N 0 8 0.004 0.003
;International Tables for Crystallography
(1992, Vol. C, Tables 4.2.6.8 and 6.1.1.1)
;
O 0 16 0.008 0.006
;International Tables for Crystallography
(1992, Vol. C, Tables 4.2.6.8 and 6.1.1.1)
;

loop_
_geom_angle_atom_site_label_1
_geom_angle_atom_site_label_2
_geom_angle_atom_site_label_3
_geom_angle
_geom_angle_publ_flag
H(49) O(7) H(50) 103(6) no
H(51) O(8) H(52) 107(5) no
C(7) N(1) C(9) 122.1(4) yes
C(7) N(1) H(1A) 116(3) no
C(9) N(1) H(1A) 121(3) no
C(17) N(2) C(18) 122.6(4) yes
C(17) N(2) C(21) 119.3(4) yes
C(18) N(2) C(21) 118.0(4) yes
C(30) N(3) C(32) 122.5(4) yes
C(30) N(3) H(3A) 120(3) no
C(32) N(3) H(3A) 117(3) no
C(40) N(4) C(41) 120.5(4) yes
C(40) N(4) C(44) 122.0(4) yes
C(41) N(4) C(44) 117.5(4) yes
C(2) C(1) C(6) 118.0(5) yes
C(2) C(1) C(7) 121.8(4) yes
C(6) C(1) C(7) 120.1(5) yes
C(1) C(2) C(3) 121.5(5) yes
C(1) C(2) H(2) 119.2 no
C(3) C(2) H(2) 119.2 no
C(2) C(3) C(4) 119.0(6) yes
C(2) C(3) H(3) 120.5 no
C(4) C(3) H(3) 120.5 no
C(3) C(4) C(5) 119.5(6) yes
C(3) C(4) H(4) 120.3 no
C(5) C(4) H(4) 120.2 no
C(4) C(5) C(6) 120.9(6) yes
C(4) C(5) H(5) 119.6 no
C(6) C(5) H(5) 119.6 no
C(1) C(6) C(5) 121.1(5) yes
C(1) C(6) H(6) 119.4 no
C(5) C(6) H(6) 119.4 no
N(1) C(7) C(1) 112.2(4) yes
N(1) C(7) C(8) 109.6(4) yes
N(1) C(7) H(7) 107.7 no
C(1) C(7) C(8) 111.6(4) yes
C(1) C(7) H(7) 107.7 no
C(8) C(7) H(7) 107.7 no
C(7) C(8) H(8B) 109.5 no
C(7) C(8) H(8C) 109.5 no
C(7) C(8) H(8A) 109.5 no
H(8B) C(8) H(8C) 109.5 no
H(8B) C(8) H(8A) 109.5 no
H(8C) C(8) H(8A) 109.5 no
O(1) C(9) N(1) 123.9(4) yes
O(1) C(9) C(10) 118.8(4) yes
N(1) C(9) C(10) 117.3(4) yes
C(9) C(10) C(11) 124.4(4) yes
C(9) C(10) C(15) 116.8(4) yes
C(11) C(10) C(15) 118.8(4) yes
C(10) C(11) C(12) 120.3(4) yes
C(10) C(11) H(11) 119.9 no
C(12) C(11) H(11) 119.9 no
C(11) C(12) C(13) 120.1(4) yes
C(11) C(12) H(12) 119.9 no
C(13) C(12) H(12) 119.9 no
C(12) C(13) C(14) 120.2(4) yes
C(12) C(13) H(13) 119.9 no
C(14) C(13) H(13) 119.9 no
C(13) C(14) C(15) 119.7(4) yes
C(13) C(14) C(16) 121.7(4) yes
C(15) C(14) C(16) 118.6(4) yes
C(10) C(15) C(14) 120.9(4) yes
C(10) C(15) H(15) 119.6 no
C(14) C(15) H(15) 119.6 no
O(2) C(16) C(14) 123.4(5) yes
O(2) C(16) C(17) 117.0(4) yes
C(14) C(16) C(17) 119.1(4) yes
O(3) C(17) N(2) 126.2(5) yes
O(3) C(17) C(16) 114.0(5) yes
N(2) C(17) C(16) 119.7(5) yes
N(2) C(18) C(19) 111.2(6) yes
N(2) C(18) C(20) 110.8(5) yes
N(2) C(18) H(18) 106.6 no
C(19) C(18) C(20) 114.5(7) yes
C(19) C(18) H(18) 106.6 no
C(20) C(18) H(18) 106.6 no
C(18) C(19) H(19C) 109.5 no
C(18) C(19) H(19A) 109.4 no
C(18) C(19) H(19B) 109.4 no
H(19C) C(19) H(19A) 109.5 no
H(19C) C(19) H(19B) 109.5 no
H(19A) C(19) H(19B) 109.5 no
C(18) C(20) H(20B) 109.4 no
C(18) C(20) H(20C) 109.4 no
C(18) C(20) H(20A) 109.5 no
H(20B) C(20) H(20C) 109.5 no
H(20B) C(20) H(20A) 109.5 no
H(20C) C(20) H(20A) 109.5 no
N(2) C(21) C(22) 113.2(4) yes
N(2) C(21) C(23) 110.8(4) yes
N(2) C(21) H(21) 106.8 no
C(22) C(21) C(23) 111.9(5) yes
C(22) C(21) H(21) 106.8 no
C(23) C(21) H(21) 106.8 no
C(21) C(22) H(22C) 109.5 no
C(21) C(22) H(22A) 109.5 no
C(21) C(22) H(22B) 109.5 no
H(22C) C(22) H(22A) 109.5 no
H(22C) C(22) H(22B) 109.5 no
H(22A) C(22) H(22B) 109.5 no
C(21) C(23) H(23B) 109.5 no
C(21) C(23) H(23C) 109.5 no
C(21) C(23) H(23A) 109.5 no
H(23B) C(23) H(23C) 109.5 no
H(23B) C(23) H(23A) 109.5 no
H(23C) C(23) H(23A) 109.5 no
C(25) C(24) C(29) 117.9(5) yes
C(25) C(24) C(30) 121.2(4) yes
C(29) C(24) C(30) 120.9(4) yes
C(24) C(25) C(26) 120.0(5) yes
C(24) C(25) H(25) 120.0 no
C(26) C(25) H(25) 120.0 no
C(25) C(26) C(27) 121.0(5) yes
C(25) C(26) H(26) 119.5 no
C(27) C(26) H(26) 119.5 no
C(26) C(27) C(28) 120.3(6) yes
C(26) C(27) H(27) 119.8 no
C(28) C(27) H(27) 119.8 no
C(27) C(28) C(29) 120.3(5) yes
C(27) C(28) H(28) 119.9 no
C(29) C(28) H(28) 119.9 no
C(24) C(29) C(28) 120.5(5) yes
C(24) C(29) H(29) 119.7 no
C(28) C(29) H(29) 119.7 no
N(3) C(30) C(24) 111.8(4) yes
N(3) C(30) C(31) 108.8(4) yes
N(3) C(30) H(30) 107.7 no
C(24) C(30) C(31) 112.9(4) yes
C(24) C(30) H(30) 107.7 no
C(31) C(30) H(30) 107.7 no
C(30) C(31) H(31C) 109.5 no
C(30) C(31) H(31A) 109.5 no
C(30) C(31) H(31B) 109.5 no
H(31C) C(31) H(31A) 109.5 no
H(31C) C(31) H(31B) 109.5 no
H(31A) C(31) H(31B) 109.5 no
O(4) C(32) N(3) 123.2(4) yes
O(4) C(32) C(33) 118.8(4) yes
N(3) C(32) C(33) 117.9(4) yes
C(32) C(33) C(34) 124.3(4) yes
C(32) C(33) C(38) 117.0(4) yes
C(34) C(33) C(38) 118.8(4) yes
C(33) C(34) C(35) 119.8(4) yes
C(33) C(34) H(34) 120.1 no
C(35) C(34) H(34) 120.1 no
C(34) C(35) C(36) 121.0(4) yes
C(34) C(35) H(35) 119.5 no
C(36) C(35) H(35) 119.5 no
C(35) C(36) C(37) 119.2(4) yes
C(35) C(36) H(36) 120.4 no
C(37) C(36) H(36) 120.4 no
C(36) C(37) C(38) 119.6(4) yes
C(36) C(37) C(39) 120.9(4) yes
C(38) C(37) C(39) 119.5(4) yes
C(33) C(38) C(37) 121.6(4) yes
C(33) C(38) H(38) 119.2 no
C(37) C(38) H(38) 119.2 no
O(5) C(39) C(37) 122.5(4) yes
O(5) C(39) C(40) 119.1(4) yes
C(37) C(39) C(40) 118.1(4) yes
O(6) C(40) N(4) 124.7(4) yes
O(6) C(40) C(39) 115.5(4) yes
N(4) C(40) C(39) 119.6(4) yes
N(4) C(41) C(42) 111.3(4) yes
N(4) C(41) C(43) 111.3(4) yes
N(4) C(41) H(41) 106.9 no
C(42) C(41) C(43) 113.2(4) yes
C(42) C(41) H(41) 106.9 no
C(43) C(41) H(41) 106.9 no
C(41) C(42) H(42A) 109.5 no
C(41) C(42) H(42B) 109.5 no
C(41) C(42) H(42C) 109.5 no
H(42A) C(42) H(42B) 109.5 no
H(42A) C(42) H(42C) 109.5 no
H(42B) C(42) H(42C) 109.5 no
C(41) C(43) H(43C) 109.5 no
C(41) C(43) H(43A) 109.5 no
C(41) C(43) H(43B) 109.5 no
H(43C) C(43) H(43A) 109.5 no
H(43C) C(43) H(43B) 109.5 no
H(43A) C(43) H(43B) 109.5 no
N(4) C(44) C(45) 110.9(4) yes
N(4) C(44) C(46) 111.1(4) yes
N(4) C(44) H(44) 107.3 no
C(45) C(44) C(46) 112.6(5) yes
C(45) C(44) H(44) 107.3 no
C(46) C(44) H(44) 107.3 no
C(44) C(45) H(45A) 109.5 no
C(44) C(45) H(45B) 109.5 no
C(44) C(45) H(45C) 109.5 no
H(45A) C(45) H(45B) 109.5 no
H(45A) C(45) H(45C) 109.5 no
H(45B) C(45) H(45C) 109.5 no
C(44) C(46) H(46C) 109.5 no
C(44) C(46) H(46A) 109.5 no
C(44) C(46) H(46B) 109.5 no
H(46C) C(46) H(46A) 109.5 no
H(46C) C(46) H(46B) 109.5 no
H(46A) C(46) H(46B) 109.5 no

loop_
_geom_bond_atom_site_label_1
_geom_bond_atom_site_label_2
_geom_bond_distance
_geom_bond_publ_flag
O(1) C(9) 1.240(5) yes
O(2) C(16) 1.222(5) yes
O(3) C(17) 1.239(6) yes
O(4) C(32) 1.239(4) yes
O(5) C(39) 1.215(4) yes
O(6) C(40) 1.241(5) yes
O(7) H(49) 1.08(6) no
O(7) H(50) 0.79(7) no
O(8) H(51) 0.80(5) no
O(8) H(52) 0.85(7) no
N(1) C(7) 1.478(6) yes
N(1) C(9) 1.333(5) yes
N(1) H(1A) 0.90(4) no
N(2) C(17) 1.325(6) yes
N(2) C(18) 1.466(7) yes
N(2) C(21) 1.482(6) yes
N(3) C(30) 1.475(5) yes
N(3) C(32) 1.336(5) yes
N(3) H(3A) 0.81(3) no
N(4) C(40) 1.334(6) yes
N(4) C(41) 1.485(5) yes
N(4) C(44) 1.488(6) yes
C(1) C(2) 1.381(7) yes
C(1) C(6) 1.390(6) yes
C(1) C(7) 1.509(7) yes
C(2) C(3) 1.389(7) yes
C(2) H(2) 0.98 no
C(3) C(4) 1.394(8) yes
C(3) H(3) 0.98 no
C(4) C(5) 1.372(9) yes
C(4) H(4) 0.98 no
C(5) C(6) 1.364(8) yes
C(5) H(5) 0.98 no
C(6) H(6) 0.98 no
C(7) C(8) 1.520(7) yes
C(7) H(7) 0.98 no
C(8) H(8B) 0.98 no
C(8) H(8C) 0.98 no
C(8) H(8A) 0.98 no
C(9) C(10) 1.516(6) yes
C(10) C(11) 1.396(5) yes
C(10) C(15) 1.382(6) yes
C(11) C(12) 1.390(6) yes
C(11) H(11) 0.98 no
C(12) C(13) 1.377(6) yes
C(12) H(12) 0.98 no
C(13) C(14) 1.380(6) yes
C(13) H(13) 0.98 no
C(14) C(15) 1.392(6) yes
C(14) C(16) 1.472(6) yes
C(15) H(15) 0.98 no
C(16) C(17) 1.538(7) yes
C(18) C(19) 1.515(9) yes
C(18) C(20) 1.51(1) yes
C(18) H(18) 0.98 no
C(19) H(19C) 0.98 no
C(19) H(19A) 0.98 no
C(19) H(19B) 0.98 no
C(20) H(20B) 0.98 no
C(20) H(20C) 0.98 no
C(20) H(20A) 0.98 no
C(21) C(22) 1.513(7) yes
C(21) C(23) 1.512(7) yes
C(21) H(21) 0.98 no
C(22) H(22C) 0.98 no
C(22) H(22A) 0.98 no
C(22) H(22B) 0.98 no
C(23) H(23B) 0.98 no
C(23) H(23C) 0.98 no
C(23) H(23A) 0.98 no
C(24) C(25) 1.381(6) yes
C(24) C(29) 1.397(6) yes
C(24) C(30) 1.510(7) yes
C(25) C(26) 1.401(9) yes
C(25) H(25) 0.98 no
C(26) C(27) 1.338(9) yes
C(26) H(26) 0.98 no
C(27) C(28) 1.360(8) yes
C(27) H(27) 0.98 no
C(28) C(29) 1.386(8) yes
C(28) H(28) 0.98 no
C(29) H(29) 0.98 no
C(30) C(31) 1.530(6) yes
C(30) H(30) 0.98 no
C(31) H(31C) 0.98 no
C(31) H(31A) 0.98 no
C(31) H(31B) 0.98 no
C(32) C(33) 1.506(6) yes
C(33) C(34) 1.383(5) yes
C(33) C(38) 1.378(6) yes
C(34) C(35) 1.400(6) yes
C(34) H(34) 0.98 no
C(35) C(36) 1.372(6) yes
C(35) H(35) 0.98 no
C(36) C(37) 1.391(5) yes
C(36) H(36) 0.98 no
C(37) C(38) 1.386(6) yes
C(37) C(39) 1.488(6) yes
C(38) H(38) 0.98 no
C(39) C(40) 1.523(6) yes
C(41) C(42) 1.526(6) yes
C(41) C(43) 1.527(6) yes
C(41) H(41) 0.98 no
C(42) H(42A) 0.98 no
C(42) H(42B) 0.98 no
C(42) H(42C) 0.98 no
C(43) H(43C) 0.98 no
C(43) H(43A) 0.98 no
C(43) H(43B) 0.98 no
C(44) C(45) 1.513(7) yes
C(44) C(46) 1.519(7) yes
C(44) H(44) 0.98 no
C(45) H(45A) 0.98 no
C(45) H(45B) 0.98 no
C(45) H(45C) 0.98 no
C(46) H(46C) 0.98 no
C(46) H(46A) 0.98 no
C(46) H(46B) 0.98 no

loop_
_geom_contact_atom_site_label_1
_geom_contact_atom_site_label_2
_geom_contact_distance
_geom_contact_site_symmetry_2
_geom_contact_publ_flag
O(1) O(7) 2.721(4) 1_655 no
O(2) C(26) 3.600(7) 2_655 no
O(3) O(8) 2.770(5) . no
O(3) C(31) 3.373(6) 1_655 no
O(4) O(8) 2.747(4) . no
O(4) C(12) 3.566(6) . no
O(5) C(4) 3.356(7) 2_646 no
O(5) C(35) 3.413(5) 1_655 no
O(5) C(8) 3.462(6) . no
O(5) C(36) 3.564(5) 1_655 no
O(6) O(7) 2.783(5) . no
O(7) N(1) 2.860(4) . no
O(7) C(11) 3.357(5) . no
O(7) C(2) 3.435(6) . no
O(7) C(8) 3.447(5) . no
O(7) C(39) 3.536(6) . no
O(7) C(7) 3.547(5) . no
O(7) C(7) 3.554(5) 1_455 no
O(8) N(3) 2.833(5) 1_655 no
O(8) C(34) 3.334(6) 1_655 no
O(8) C(31) 3.372(6) 1_655 no
O(8) C(30) 3.521(5) 1_655 no
O(8) C(29) 3.566(6) 1_655 no
O(8) C(30) 3.573(5) . no
C(12) C(32) 3.416(7) . no
C(13) C(27) 3.556(8) 2 no

loop_
_geom_hbond_atom_site_label_D
_geom_hbond_atom_site_label_H
_geom_hbond_atom_site_label_A
_geom_hbond_distance_DH
_geom_hbond_distance_HA
_geom_hbond_distance_DA
_geom_hbond_angle_DHA
_geom_hbond_site_symmetry_A
O(7) H(49) O(6) 1.08(6) 1.73(6) 2.783(5) 163(5) .
O(7) H(50) O(1) 0.79(7) 1.95(7) 2.721(4) 167(8) 1_455
O(8) H(51) O(4) 0.80(5) 1.96(5) 2.747(4) 172(5) .
O(8) H(52) O(3) 0.85 1.92 2.770(5) 174.3 .
N(1) H(1A) O(7) 0.90 1.99 2.860(4) 163.6 .
N(3) H(3A) O(8) 0.81 2.06 2.833(5) 160.1 1_455

loop_
_geom_torsion_atom_site_label_1
_geom_torsion_atom_site_label_2
_geom_torsion_atom_site_label_3
_geom_torsion_atom_site_label_4
_geom_torsion
_geom_torsion_publ_flag
O(1) C(9) N(1) C(7) 0.3(8) no
O(1) C(9) C(10) C(11) 172.3(4) no
O(1) C(9) C(10) C(15) -6.5(7) no
O(2) C(16) C(14) C(13) 173.0(5) no
O(2) C(16) C(14) C(15) -6.8(8) no
O(2) C(16) C(17) O(3) 106.2(5) no
O(2) C(16) C(17) N(2) -69.1(6) no
O(3) C(17) N(2) C(18) 169.5(5) no
O(3) C(17) N(2) C(21) -9.2(7) no
O(3) C(17) C(16) C(14) -66.1(6) no
O(4) C(32) N(3) C(30) 1.7(8) no
O(4) C(32) C(33) C(34) -173.3(5) no
O(4) C(32) C(33) C(38) 6.8(7) no
O(5) C(39) C(37) C(36) 177.0(5) no
O(5) C(39) C(37) C(38) -2.8(7) no
O(5) C(39) C(40) O(6) 100.1(5) no
O(5) C(39) C(40) N(4) -75.9(6) no
O(6) C(40) N(4) C(41) -5.0(6) no
O(6) C(40) N(4) C(44) 176.6(4) no
O(6) C(40) C(39) C(37) -73.5(6) no
N(1) C(7) C(1) C(2) 50.0(6) no
N(1) C(7) C(1) C(6) -133.5(4) no
N(1) C(9) C(10) C(11) -7.5(7) no
N(1) C(9) C(10) C(15) 173.7(5) no
N(2) C(17) C(16) C(14) 118.7(5) no
N(3) C(30) C(24) C(25) -110.6(5) no
N(3) C(30) C(24) C(29) 71.4(5) no
N(3) C(32) C(33) C(34) 9.6(8) no
N(3) C(32) C(33) C(38) -170.2(4) no
N(4) C(40) C(39) C(37) 110.5(5) no
C(1) C(2) C(3) C(4) -0.1(8) no
C(1) C(6) C(5) C(4) -0.2(9) no
C(1) C(7) N(1) C(9) 99.9(5) no
C(2) C(1) C(6) C(5) 1.3(8) no
C(2) C(1) C(7) C(8) -73.5(6) no
C(2) C(3) C(4) C(5) 1.2(9) no
C(3) C(2) C(1) C(6) -1.2(8) no
C(3) C(2) C(1) C(7) 175.4(5) no
C(3) C(4) C(5) C(6) -1(1) no
C(5) C(6) C(1) C(7) -175.3(5) no
C(6) C(1) C(7) C(8) 102.9(5) no
C(7) N(1) C(9) C(10) -179.9(5) no
C(8) C(7) N(1) C(9) -135.4(5) no
C(9) C(10) C(11) C(12) -178.9(5) no
C(9) C(10) C(15) C(14) 179.1(5) no
C(10) C(11) C(12) C(13) 0.0(8) no
C(10) C(15) C(14) C(13) -0.2(7) no
C(10) C(15) C(14) C(16) 179.6(5) no
C(11) C(10) C(15) C(14) 0.2(7) no
C(11) C(12) C(13) C(14) 0.0(7) no
C(12) C(11) C(10) C(15) -0.1(7) no
C(12) C(13) C(14) C(15) 0.1(7) no
C(12) C(13) C(14) C(16) -179.7(5) no
C(13) C(14) C(16) C(17) -15.2(7) no
C(15) C(14) C(16) C(17) 164.9(5) no
C(16) C(17) N(2) C(18) -15.9(7) no
C(16) C(17) N(2) C(21) 165.5(4) no
C(17) N(2) C(18) C(19) -119.4(6) no
C(17) N(2) C(18) C(20) 112.0(6) no
C(17) N(2) C(21) C(22) 64.6(6) no
C(17) N(2) C(21) C(23) -62.1(6) no
C(18) N(2) C(21) C(22) -114.1(5) no
C(18) N(2) C(21) C(23) 119.2(5) no
C(19) C(18) N(2) C(21) 59.2(7) no
C(20) C(18) N(2) C(21) -69.3(7) no
C(24) C(25) C(26) C(27) 0.2(9) no
C(24) C(29) C(28) C(27) -0.1(8) no
C(24) C(30) N(3) C(32) 92.1(5) no
C(25) C(24) C(29) C(28) -1.0(7) no
C(25) C(24) C(30) C(31) 126.2(4) no
C(25) C(26) C(27) C(28) -1(1) no
C(26) C(25) C(24) C(29) 0.9(7) no
C(26) C(25) C(24) C(30) -177.2(5) no
C(26) C(27) C(28) C(29) 1.2(9) no
C(28) C(29) C(24) C(30) 177.1(4) no
C(29) C(24) C(30) C(31) -51.8(5) no
C(30) N(3) C(32) C(33) 178.6(4) no
C(31) C(30) N(3) C(32) -142.5(4) no
C(32) C(33) C(34) C(35) 179.8(5) no
C(32) C(33) C(38) C(37) -179.6(5) no
C(33) C(34) C(35) C(36) -0.2(9) no
C(33) C(38) C(37) C(36) -0.2(8) no
C(33) C(38) C(37) C(39) 179.6(4) no
C(34) C(33) C(38) C(37) 0.5(8) no
C(34) C(35) C(36) C(37) 0.6(9) no
C(35) C(34) C(33) C(38) -0.3(8) no
C(35) C(36) C(37) C(38) -0.4(8) no
C(35) C(36) C(37) C(39) 179.8(5) no
C(36) C(37) C(39) C(40) -9.6(7) no
C(38) C(37) C(39) C(40) 170.6(5) no
C(39) C(40) N(4) C(41) 170.6(4) no
C(39) C(40) N(4) C(44) -7.8(6) no
C(40) N(4) C(41) C(42) -61.9(5) no
C(40) N(4) C(41) C(43) 65.4(5) no
C(40) N(4) C(44) C(45) 112.1(5) no
C(40) N(4) C(44) C(46) -121.8(5) no
C(41) N(4) C(44) C(45) -66.3(5) no
C(41) N(4) C(44) C(46) 59.7(5) no
C(42) C(41) N(4) C(44) 116.6(4) no
C(43) C(41) N(4) C(44) -116.2(4) no
